data_4125769
loop_
_publ_author_name
'Maestre, Lourdes'
'Dorel, Ruth'
'Pablo, \'Oscar'
'Escofet, Imma'
'Sameera, W. M. C.'
'\'Alvarez, Eleuterio'
'Maseras, Feliu'
'D\'iaz-Requejo, M Mar'
'Echavarren, Antonio M.'
'P\'erez, Pedro J'

_publ_section_title
;
 Functional-Group-Tolerant, Silver-Catalyzed N-N Bond Formation by Nitrene
 Transfer to Amines.
;
_journal_issue 6
_journal_name_full 'Journal of the American Chemical Society'
_journal_page_first 2216
_journal_page_last 2223
_journal_paper_doi 10.1021/jacs.6b08219
_journal_volume 139
_journal_year 2017
_chemical_formula_moiety 'C12 H18 N2 O2 S'
_chemical_formula_sum 'C12 H18 N2 O2 S'
_chemical_formula_weight 254.34
_chemical_name_systematic
; 
 ? 
;
_space_group_IT_number 14
_symmetry_cell_setting monoclinic
_symmetry_space_group_name_Hall '-P 2ybc'
_symmetry_space_group_name_H-M 'P 1 21/c 1'
_atom_sites_solution_hydrogens geom
_atom_sites_solution_primary direct
_atom_sites_solution_secondary difmap
_audit_creation_method SHELXL-97
_cell_angle_alpha 90.00
_cell_angle_beta 112.8630(10)
_cell_angle_gamma 90.00
_cell_formula_units_Z 4
_cell_length_a 8.2085(5)
_cell_length_b 23.7502(15)
_cell_length_c 7.3680(4)
_cell_measurement_reflns_used 6896
_cell_measurement_temperature 173(2)
_cell_measurement_theta_max 33.09
_cell_measurement_theta_min 2.69
_cell_volume 1323.57(14)
_computing_cell_refinement 'APEX2 Software Suite (Bruker, 2007)'
_computing_data_collection 'APEX2 Software Suite (Bruker, 2007)'
_computing_data_reduction 'APEX2 Software Suite (Bruker, 2007)'
_computing_molecular_graphics 'SHELXTL (Sheldrick, 2008)'
_computing_publication_material 'SHELXTL and publCIF (Westrip, 2010)'
_computing_structure_refinement 'SHELXL97 (Sheldrick, 2008)'
_computing_structure_solution 'SIR2002 (Burla et al., 2003)'
_diffrn_ambient_temperature 173(2)
_diffrn_detector_area_resol_mean 8.26
_diffrn_measured_fraction_theta_full 0.997
_diffrn_measured_fraction_theta_max 0.997
_diffrn_measurement_device_type
;
 Bruker-Nonius X8kappa APEX II CCD area detector
;
_diffrn_measurement_method 'phi and omega scans with narrow frames'
_diffrn_radiation_monochromator graphite
_diffrn_radiation_source 'fine-focus sealed tube'
_diffrn_radiation_type MoK\a
_diffrn_radiation_wavelength 0.71073
_diffrn_reflns_av_R_equivalents 0.0477
_diffrn_reflns_av_sigmaI/netI 0.0552
_diffrn_reflns_limit_h_max 9
_diffrn_reflns_limit_h_min -9
_diffrn_reflns_limit_k_max 27
_diffrn_reflns_limit_k_min -28
_diffrn_reflns_limit_l_max 8
_diffrn_reflns_limit_l_min -8
_diffrn_reflns_number 13249
_diffrn_reflns_theta_full 25.25
_diffrn_reflns_theta_max 25.25
_diffrn_reflns_theta_min 2.69
_diffrn_standards_decay_% 0
_exptl_absorpt_coefficient_mu 0.237
_exptl_absorpt_correction_T_max 0.9007
_exptl_absorpt_correction_T_min 0.8905
_exptl_absorpt_correction_type multi-scan
_exptl_absorpt_process_details
;
program SADABS, Bruker (2001).
;
_exptl_crystal_colour colourless
_exptl_crystal_density_diffrn 1.276
_exptl_crystal_density_method 'not measured'
_exptl_crystal_description plate
_exptl_crystal_F_000 544
_exptl_crystal_size_max 0.50
_exptl_crystal_size_mid 0.48
_exptl_crystal_size_min 0.45
_refine_diff_density_max 1.101
_refine_diff_density_min -0.958
_refine_diff_density_rms 0.185
_refine_ls_extinction_method none
_refine_ls_goodness_of_fit_ref 1.077
_refine_ls_hydrogen_treatment constr
_refine_ls_matrix_type full
_refine_ls_number_parameters 157
_refine_ls_number_reflns 2394
_refine_ls_number_restraints 0
_refine_ls_restrained_S_all 1.077
_refine_ls_R_factor_all 0.0843
_refine_ls_R_factor_gt 0.0779
_refine_ls_shift/su_max 0.007
_refine_ls_shift/su_mean 0.001
_refine_ls_structure_factor_coef Fsqd
_refine_ls_weighting_details 'calc w=1/[\s^2^(Fo^2^)+(0.1682P)^2^+0.0358P] where P=(Fo^2^+2Fc^2^)/3'
_refine_ls_weighting_scheme calc
_refine_ls_wR_factor_gt 0.1507
_refine_ls_wR_factor_ref 0.2083
_reflns_number_gt 2084
_reflns_number_total 2394
_reflns_threshold_expression >2sigma(I)
_cod_data_source_file ja6b08219_si_002.cif
_cod_data_source_block ea15712x
_cod_depositor_comments
;
The following automatic conversions were performed:

'_symmetry_cell_setting' value 'Monoclinic' changed to 'monoclinic'
according to
/home/data/users/saulius/crontab/automatic-downloads/current/ACS/lib/dictionaries/cif_core.dic
dictionary named 'cif_core.dic' version 2.4.2 from 2011-04-26.

Automatic conversion script
Id: cif_fix_values 4973 2017-02-22 13:04:09Z antanas 
;
_cod_original_sg_symbol_H-M 'P 21/c'
_cod_database_code 4125769

loop_
_symmetry_equiv_pos_as_xyz
'x, y, z'
'-x, y+1/2, -z+1/2'
'-x, -y, -z'
'x, -y-1/2, z-1/2'

loop_
_atom_site_label
_atom_site_type_symbol
_atom_site_fract_x
_atom_site_fract_y
_atom_site_fract_z
_atom_site_U_iso_or_equiv
_atom_site_adp_type
_atom_site_occupancy
_atom_site_symmetry_multiplicity
_atom_site_calc_flag
_atom_site_refinement_flags
S1 S -0.05595(6) 0.13207(2) 0.19390(7) 0.0199(3) Uani 1 1 d .
O1 O -0.0818(2) 0.16139(8) 0.0122(2) 0.0288(5) Uani 1 1 d .
O2 O -0.2025(2) 0.09864(8) 0.1983(2) 0.0271(5) Uani 1 1 d .
N1 N 0.0132(2) 0.17967(8) 0.3569(3) 0.0226(5) Uani 1 1 d .
N2 N 0.0049(2) 0.16852(8) 0.5490(3) 0.0216(5) Uani 1 1 d .
C1 C 0.1349(3) 0.21002(11) 0.6862(3) 0.0274(6) Uani 1 1 d .
H1A H 0.0996 0.2487 0.6363 0.033 Uiso 1 1 calc R
H1B H 0.1299 0.2074 0.8181 0.033 Uiso 1 1 calc R
C2 C 0.3200(3) 0.19983(12) 0.7053(4) 0.0341(7) Uani 1 1 d .
H2 H 0.3429 0.1988 0.5884 0.041 Uiso 1 1 calc R
C3 C 0.4544(4) 0.19210(14) 0.8757(5) 0.0479(8) Uani 1 1 d .
H3A H 0.4355 0.1929 0.9950 0.057 Uiso 1 1 calc R
H3B H 0.5697 0.1858 0.8788 0.057 Uiso 1 1 calc R
C4 C -0.1758(3) 0.18400(13) 0.5407(4) 0.0333(7) Uani 1 1 d .
H4A H -0.2001 0.2236 0.5023 0.050 Uiso 1 1 calc R
H4B H -0.1799 0.1783 0.6706 0.050 Uiso 1 1 calc R
H4C H -0.2649 0.1602 0.4437 0.050 Uiso 1 1 calc R
C5 C 0.0528(3) 0.11029(11) 0.6302(3) 0.0274(6) Uani 1 1 d .
H5A H -0.0367 0.0836 0.5483 0.041 Uiso 1 1 calc R
H5B H 0.0581 0.1091 0.7653 0.041 Uiso 1 1 calc R
H5C H 0.1684 0.1000 0.6300 0.041 Uiso 1 1 calc R
C6 C 0.1172(3) 0.08332(10) 0.2230(3) 0.0200(5) Uani 1 1 d .
C7 C 0.0939(3) 0.02624(11) 0.2294(3) 0.0257(6) Uani 1 1 d .
H7 H -0.0140 0.0118 0.2293 0.031 Uiso 1 1 calc R
C8 C 0.2286(3) -0.01054(11) 0.2362(4) 0.0284(6) Uani 1 1 d .
H8 H 0.2118 -0.0500 0.2411 0.034 Uiso 1 1 calc R
C9 C 0.3879(3) 0.01001(11) 0.2359(3) 0.0254(6) Uani 1 1 d .
C10 C 0.4102(3) 0.06779(11) 0.2311(4) 0.0285(6) Uani 1 1 d .
H10 H 0.5182 0.0823 0.2316 0.034 Uiso 1 1 calc R
C11 C 0.2776(3) 0.10486(11) 0.2256(3) 0.0255(6) Uani 1 1 d .
H11 H 0.2950 0.1444 0.2237 0.031 Uiso 1 1 calc R
C12 C 0.5322(3) -0.03017(13) 0.2410(4) 0.0351(7) Uani 1 1 d .
H12A H 0.6228 -0.0096 0.2122 0.053 Uiso 1 1 calc R
H12B H 0.4817 -0.0597 0.1420 0.053 Uiso 1 1 calc R
H12C H 0.5855 -0.0473 0.3719 0.053 Uiso 1 1 calc R

loop_
_atom_site_aniso_label
_atom_site_aniso_U_11
_atom_site_aniso_U_22
_atom_site_aniso_U_33
_atom_site_aniso_U_23
_atom_site_aniso_U_13
_atom_site_aniso_U_12
S1 0.0069(4) 0.0337(5) 0.0188(4) 0.0005(2) 0.0047(3) 0.00111(18)
O1 0.0194(9) 0.0457(12) 0.0209(9) 0.0040(7) 0.0073(7) 0.0052(7)
O2 0.0061(8) 0.0449(11) 0.0304(9) -0.0018(8) 0.0071(7) -0.0033(6)
N1 0.0160(10) 0.0327(12) 0.0208(10) 0.0029(8) 0.0092(8) 0.0016(7)
N2 0.0119(10) 0.0342(11) 0.0201(10) 0.0005(8) 0.0076(8) 0.0039(7)
C1 0.0217(13) 0.0356(14) 0.0230(11) -0.0050(10) 0.0066(10) 0.0020(10)
C2 0.0185(13) 0.0468(17) 0.0358(14) -0.0065(12) 0.0095(11) -0.0055(11)
C3 0.0232(15) 0.064(2) 0.0503(18) 0.0016(15) 0.0074(12) -0.0019(13)
C4 0.0152(12) 0.0604(18) 0.0286(13) 0.0012(12) 0.0131(10) 0.0106(11)
C5 0.0239(13) 0.0347(14) 0.0239(12) 0.0040(10) 0.0094(10) 0.0018(10)
C6 0.0079(11) 0.0361(14) 0.0167(10) -0.0022(9) 0.0057(8) -0.0012(9)
C7 0.0118(11) 0.0375(14) 0.0277(12) -0.0016(10) 0.0076(9) -0.0028(9)
C8 0.0201(13) 0.0325(14) 0.0321(13) -0.0025(10) 0.0094(10) -0.0009(10)
C9 0.0131(12) 0.0431(15) 0.0192(10) -0.0033(10) 0.0055(8) 0.0052(10)
C10 0.0088(11) 0.0478(16) 0.0320(12) -0.0042(11) 0.0113(10) -0.0017(10)
C11 0.0130(11) 0.0329(14) 0.0328(12) -0.0013(10) 0.0112(10) -0.0044(9)
C12 0.0214(13) 0.0521(18) 0.0303(13) -0.0025(12) 0.0085(10) 0.0144(11)

loop_
_atom_type_symbol
_atom_type_description
_atom_type_scat_dispersion_real
_atom_type_scat_dispersion_imag
_atom_type_scat_source
C C 0.0033 0.0016 'International Tables Vol C Tables 4.2.6.8 and 6.1.1.4'
H H 0.0000 0.0000 'International Tables Vol C Tables 4.2.6.8 and 6.1.1.4'
N N 0.0061 0.0033 'International Tables Vol C Tables 4.2.6.8 and 6.1.1.4'
O O 0.0106 0.0060 'International Tables Vol C Tables 4.2.6.8 and 6.1.1.4'
S S 0.1246 0.1234 'International Tables Vol C Tables 4.2.6.8 and 6.1.1.4'

loop_
_geom_angle_atom_site_label_1
_geom_angle_atom_site_label_2
_geom_angle_atom_site_label_3
_geom_angle
O1 S1 O2 117.28(10)
O1 S1 N1 103.76(10)
O2 S1 N1 115.39(10)
O1 S1 C6 104.30(9)
O2 S1 C6 105.74(11)
N1 S1 C6 109.78(10)
N2 N1 S1 117.72(15)
N1 N2 C5 116.64(17)
N1 N2 C4 109.30(17)
C5 N2 C4 110.08(19)
N1 N2 C1 103.99(17)
C5 N2 C1 109.08(18)
C4 N2 C1 107.21(18)
C2 C1 N2 112.67(19)
C2 C1 H1A 109.1
N2 C1 H1A 109.1
C2 C1 H1B 109.1
N2 C1 H1B 109.1
H1A C1 H1B 107.8
C3 C2 C1 123.7(3)
C3 C2 H2 118.1
C1 C2 H2 118.1
C2 C3 H3A 120.0
C2 C3 H3B 120.0
H3A C3 H3B 120.0
N2 C4 H4A 109.5
N2 C4 H4B 109.5
H4A C4 H4B 109.5
N2 C4 H4C 109.5
H4A C4 H4C 109.5
H4B C4 H4C 109.5
N2 C5 H5A 109.5
N2 C5 H5B 109.5
H5A C5 H5B 109.5
N2 C5 H5C 109.5
H5A C5 H5C 109.5
H5B C5 H5C 109.5
C7 C6 C11 120.1(2)
C7 C6 S1 122.07(16)
C11 C6 S1 117.68(18)
C6 C7 C8 120.0(2)
C6 C7 H7 120.0
C8 C7 H7 120.0
C7 C8 C9 120.7(2)
C7 C8 H8 119.6
C9 C8 H8 119.6
C10 C9 C8 118.6(2)
C10 C9 C12 121.1(2)
C8 C9 C12 120.3(2)
C9 C10 C11 121.2(2)
C9 C10 H10 119.4
C11 C10 H10 119.4
C10 C11 C6 119.3(2)
C10 C11 H11 120.4
C6 C11 H11 120.4
C9 C12 H12A 109.5
C9 C12 H12B 109.5
H12A C12 H12B 109.5
C9 C12 H12C 109.5
H12A C12 H12C 109.5
H12B C12 H12C 109.5

loop_
_geom_bond_atom_site_label_1
_geom_bond_atom_site_label_2
_geom_bond_distance
S1 O1 1.4497(17)
S1 O2 1.4520(16)
S1 N1 1.585(2)
S1 C6 1.781(2)
N1 N2 1.468(2)
N2 C5 1.497(3)
N2 C4 1.506(3)
N2 C1 1.515(3)
C1 C2 1.490(3)
C1 H1A 0.9900
C1 H1B 0.9900
C2 C3 1.323(4)
C2 H2 0.9500
C3 H3A 0.9500
C3 H3B 0.9500
C4 H4A 0.9800
C4 H4B 0.9800
C4 H4C 0.9800
C5 H5A 0.9800
C5 H5B 0.9800
C5 H5C 0.9800
C6 C7 1.372(4)
C6 C11 1.405(3)
C7 C8 1.395(3)
C7 H7 0.9500
C8 C9 1.397(3)
C8 H8 0.9500
C9 C10 1.387(4)
C9 C12 1.510(3)
C10 C11 1.389(3)
C10 H10 0.9500
C11 H11 0.9500
C12 H12A 0.9800
C12 H12B 0.9800
C12 H12C 0.9800

loop_
_geom_torsion_atom_site_label_1
_geom_torsion_atom_site_label_2
_geom_torsion_atom_site_label_3
_geom_torsion_atom_site_label_4
_geom_torsion
O1 S1 N1 N2 162.91(15)
O2 S1 N1 N2 33.23(18)
C6 S1 N1 N2 -86.09(16)
S1 N1 N2 C5 40.3(2)
S1 N1 N2 C4 -85.4(2)
S1 N1 N2 C1 160.42(15)
N1 N2 C1 C2 -63.4(2)
C5 N2 C1 C2 61.7(2)
C4 N2 C1 C2 -179.1(2)
N2 C1 C2 C3 -125.0(3)
O1 S1 C6 C7 -119.39(19)
O2 S1 C6 C7 4.9(2)
N1 S1 C6 C7 129.97(18)
O1 S1 C6 C11 56.24(19)
O2 S1 C6 C11 -179.48(17)
N1 S1 C6 C11 -54.40(19)
C11 C6 C7 C8 -0.8(3)
S1 C6 C7 C8 174.74(16)
C6 C7 C8 C9 -0.2(3)
C7 C8 C9 C10 0.8(3)
C7 C8 C9 C12 -179.3(2)
C8 C9 C10 C11 -0.4(3)
C12 C9 C10 C11 179.7(2)
C9 C10 C11 C6 -0.6(4)
C7 C6 C11 C10 1.2(3)
S1 C6 C11 C10 -174.54(17)
